data_1550387
loop_
_publ_author_name
'H\"ohne, Martha'
'Aluri, Bhaskar R.'
'Spannenberg, Anke'
'M\"uller, Bernd H.'
'Peulecke, Normen'
'Rosenthal, Uwe'

_publ_section_title
;
 1-Diphenylphosphanyl-2-(diphenylphosphoryl)hydrazine
;
_journal_coeditor_code RZ4028
_journal_issue 12
_journal_name_full IUCrData
_journal_page_first x181784
_journal_paper_doi 10.1107/S2414314618017844
_journal_volume 3
_journal_year 2018
_chemical_formula_iupac 'C24 H22 N2 O P2'
_chemical_formula_moiety 'C24 H22 N2 O P2'
_chemical_formula_sum 'C24 H22 N2 O P2'
_chemical_formula_weight 416.37
_chemical_name_systematic
;
1-Diphenylphosphanyl-2-(diphenylphosphoryl)hydrazine
;
_space_group_crystal_system triclinic
_space_group_IT_number 2
_space_group_name_Hall '-P 1'
_space_group_name_H-M_alt 'P -1'
_symmetry_space_group_name_Hall '-P 1'
_symmetry_space_group_name_H-M 'P -1'
_atom_sites_solution_hydrogens mixed
_audit_creation_method SHELXL-2014/7
_cell_angle_alpha 71.550(4)
_cell_angle_beta 76.477(4)
_cell_angle_gamma 71.750(4)
_cell_formula_units_Z 2
_cell_length_a 8.4464(4)
_cell_length_b 10.4163(5)
_cell_length_c 13.4880(6)
_cell_measurement_reflns_used 7632
_cell_measurement_temperature 200(2)
_cell_measurement_theta_max 29.66
_cell_measurement_theta_min 2.06
_cell_volume 1057.04(9)
_computing_cell_refinement
;
X-AREA (Stoe & Cie, 2012)
;
_computing_data_collection
;
X-AREA (Stoe & Cie, 2012)
;
_computing_data_reduction
;
X-AREA (Stoe & Cie, 2012)
;
_computing_molecular_graphics
;
XP in SHELXTL (Sheldrick, 2008)
;
_computing_publication_material
;
publCIF (Westrip, 2010)
;
_computing_structure_refinement
;
SHELXL2014 (Sheldrick, 2015)
;
_computing_structure_solution
;
SHELXS97 (Sheldrick, 2008)
;
_diffrn_ambient_temperature 200(2)
_diffrn_measured_fraction_theta_full 1.000
_diffrn_measured_fraction_theta_max 1.000
_diffrn_measurement_device_type 'Stoe IPDS II'
_diffrn_measurement_method 'omega scans'
_diffrn_radiation_monochromator graphite
_diffrn_radiation_source 'fine-focus sealed tube'
_diffrn_radiation_type MoK\a
_diffrn_radiation_wavelength 0.71073
_diffrn_reflns_av_R_equivalents 0.0343
_diffrn_reflns_av_unetI/netI 0.0403
_diffrn_reflns_limit_h_max 10
_diffrn_reflns_limit_h_min -11
_diffrn_reflns_limit_k_max 13
_diffrn_reflns_limit_k_min -13
_diffrn_reflns_limit_l_max 17
_diffrn_reflns_limit_l_min -17
_diffrn_reflns_number 18510
_diffrn_reflns_theta_full 25.242
_diffrn_reflns_theta_max 27.998
_diffrn_reflns_theta_min 2.134
_exptl_absorpt_coefficient_mu 0.224
_exptl_absorpt_correction_type none
_exptl_crystal_colour colourless
_exptl_crystal_density_diffrn 1.308
_exptl_crystal_description prism
_exptl_crystal_F_000 436
_exptl_crystal_size_max 0.43
_exptl_crystal_size_mid 0.20
_exptl_crystal_size_min 0.16
_refine_diff_density_max 0.375
_refine_diff_density_min -0.218
_refine_ls_extinction_method none
_refine_ls_goodness_of_fit_ref 0.891
_refine_ls_hydrogen_treatment mixed
_refine_ls_matrix_type full
_refine_ls_number_parameters 270
_refine_ls_number_reflns 5106
_refine_ls_number_restraints 0
_refine_ls_restrained_S_all 0.891
_refine_ls_R_factor_all 0.0467
_refine_ls_R_factor_gt 0.0312
_refine_ls_shift/su_max 0.001
_refine_ls_shift/su_mean 0.000
_refine_ls_structure_factor_coef Fsqd
_refine_ls_weighting_details 'w=1/[\s^2^(Fo^2^)+(0.0467P)^2^] where P=(Fo^2^+2Fc^2^)/3'
_refine_ls_weighting_scheme calc
_refine_ls_wR_factor_gt 0.0718
_refine_ls_wR_factor_ref 0.0746
_reflns_number_gt 3786
_reflns_number_total 5106
_reflns_threshold_expression 'I > 2\s(I)'
_cod_data_source_file rz4028sup1.cif
_cod_data_source_block I
_cod_database_code 1550387
_shelx_space_group_comment
;
The symmetry employed for this shelxl refinement is uniquely defined
by the following loop, which should always be used as a source of
symmetry information in preference to the above space-group names.
They are only intended as comments.
;

loop_
_space_group_symop_operation_xyz
'x, y, z'
'-x, -y, -z'

loop_
_atom_site_type_symbol
_atom_site_label
_atom_site_fract_x
_atom_site_fract_y
_atom_site_fract_z
_atom_site_U_iso_or_equiv
_atom_site_adp_type
_atom_site_calc_flag
_atom_site_occupancy
C C1 0.48544(17) 0.69757(13) 0.19890(10) 0.0229(3) Uani d 1
C C2 0.5326(2) 0.64375(15) 0.29896(11) 0.0315(3) Uani d 1
H H2A 0.6299 0.5676 0.3110 0.038 Uiso calc 1
C C3 0.4392(2) 0.70007(17) 0.38115(12) 0.0396(4) Uani d 1
H H3A 0.4725 0.6630 0.4494 0.048 Uiso calc 1
C C4 0.2977(2) 0.81011(17) 0.36409(13) 0.0416(4) Uani d 1
H H4A 0.2326 0.8481 0.4208 0.050 Uiso calc 1
C C5 0.2506(2) 0.86493(18) 0.26515(14) 0.0439(4) Uani d 1
H H5A 0.1534 0.9413 0.2536 0.053 Uiso calc 1
C C6 0.34393(19) 0.80947(15) 0.18232(12) 0.0328(3) Uani d 1
H H6A 0.3111 0.8481 0.1140 0.039 Uiso calc 1
C C7 0.80465(17) 0.66634(13) 0.05663(10) 0.0229(3) Uani d 1
C C8 0.93398(19) 0.59595(15) 0.11728(11) 0.0302(3) Uani d 1
H H8A 0.9210 0.5185 0.1762 0.036 Uiso calc 1
C C9 1.08141(19) 0.63851(17) 0.09194(12) 0.0347(3) Uani d 1
H H9A 1.1696 0.5900 0.1334 0.042 Uiso calc 1
C C10 1.10071(19) 0.75072(17) 0.00700(12) 0.0344(3) Uani d 1
H H10A 1.2014 0.7805 -0.0094 0.041 Uiso calc 1
C C11 0.9744(2) 0.82020(17) -0.05451(12) 0.0382(4) Uani d 1
H H11A 0.9888 0.8970 -0.1136 0.046 Uiso calc 1
C C12 0.82649(19) 0.77819(15) -0.03034(11) 0.0319(3) Uani d 1
H H12A 0.7400 0.8258 -0.0732 0.038 Uiso calc 1
C C13 0.61345(17) 0.11965(13) 0.30235(10) 0.0246(3) Uani d 1
C C14 0.6910(2) 0.02742(16) 0.38775(12) 0.0351(3) Uani d 1
H H14A 0.6779 0.0565 0.4499 0.042 Uiso calc 1
C C15 0.7867(2) -0.10579(17) 0.38350(13) 0.0429(4) Uani d 1
H H15A 0.8378 -0.1679 0.4428 0.052 Uiso calc 1
C C16 0.8082(2) -0.14876(16) 0.29358(14) 0.0414(4) Uani d 1
H H16A 0.8756 -0.2398 0.2902 0.050 Uiso calc 1
C C17 0.7314(2) -0.05915(15) 0.20848(12) 0.0365(3) Uani d 1
H H17A 0.7451 -0.0891 0.1467 0.044 Uiso calc 1
C C18 0.63471(19) 0.07405(14) 0.21248(11) 0.0287(3) Uani d 1
H H18A 0.5823 0.1349 0.1534 0.034 Uiso calc 1
C C19 0.28166(18) 0.29918(14) 0.33548(10) 0.0261(3) Uani d 1
C C20 0.2203(2) 0.19537(16) 0.32568(12) 0.0354(3) Uani d 1
H H20A 0.2967 0.1167 0.3042 0.042 Uiso calc 1
C C21 0.0494(2) 0.20513(18) 0.34677(14) 0.0419(4) Uani d 1
H H21A 0.0093 0.1337 0.3390 0.050 Uiso calc 1
C C22 -0.0634(2) 0.31765(17) 0.37906(12) 0.0377(4) Uani d 1
H H22A -0.1808 0.3240 0.3936 0.045 Uiso calc 1
C C23 -0.0042(2) 0.42118(16) 0.39012(12) 0.0384(4) Uani d 1
H H23A -0.0811 0.4987 0.4128 0.046 Uiso calc 1
C C24 0.1660(2) 0.41228(15) 0.36827(12) 0.0339(3) Uani d 1
H H24A 0.2052 0.4844 0.3757 0.041 Uiso calc 1
N N1 0.65219(16) 0.45605(12) 0.14559(9) 0.0252(2) Uani d 1
N N2 0.50757(15) 0.40184(11) 0.18533(9) 0.0259(2) Uani d 1
O O1 0.50978(12) 0.68341(10) -0.00130(7) 0.0275(2) Uani d 1
P P1 0.60334(4) 0.62701(3) 0.09005(3) 0.02070(8) Uani d 1
P P2 0.50410(5) 0.29827(4) 0.31182(3) 0.02479(9) Uani d 1
H H1 0.732(2) 0.4119(19) 0.1144(15) 0.044(5) Uiso d 1
H H2B 0.482(2) 0.3803(18) 0.1384(14) 0.036(5) Uiso d 1

loop_
_atom_site_aniso_label
_atom_site_aniso_U_11
_atom_site_aniso_U_22
_atom_site_aniso_U_33
_atom_site_aniso_U_12
_atom_site_aniso_U_13
_atom_site_aniso_U_23
C1 0.0239(7) 0.0243(6) 0.0238(6) -0.0102(5) -0.0020(5) -0.0081(5)
C2 0.0354(8) 0.0317(7) 0.0270(7) -0.0057(6) -0.0070(6) -0.0082(5)
C3 0.0557(11) 0.0402(8) 0.0244(7) -0.0137(8) -0.0051(7) -0.0098(6)
C4 0.0500(10) 0.0414(8) 0.0338(8) -0.0118(7) 0.0067(7) -0.0200(7)
C5 0.0395(10) 0.0407(9) 0.0474(9) 0.0040(7) -0.0058(8) -0.0210(7)
C6 0.0328(8) 0.0334(7) 0.0328(7) -0.0032(6) -0.0082(6) -0.0123(6)
C7 0.0221(7) 0.0266(6) 0.0212(6) -0.0075(5) -0.0023(5) -0.0075(5)
C8 0.0279(8) 0.0342(7) 0.0258(6) -0.0087(6) -0.0059(6) -0.0022(5)
C9 0.0244(8) 0.0465(9) 0.0335(7) -0.0072(7) -0.0087(6) -0.0097(6)
C10 0.0252(8) 0.0479(9) 0.0358(8) -0.0172(7) 0.0020(6) -0.0159(7)
C11 0.0368(9) 0.0422(8) 0.0333(8) -0.0204(7) -0.0036(7) 0.0021(6)
C12 0.0288(8) 0.0362(7) 0.0286(7) -0.0112(6) -0.0088(6) 0.0000(6)
C13 0.0242(7) 0.0254(6) 0.0246(6) -0.0102(5) -0.0031(5) -0.0036(5)
C14 0.0407(9) 0.0359(7) 0.0277(7) -0.0094(7) -0.0106(6) -0.0038(6)
C15 0.0464(10) 0.0344(8) 0.0391(9) -0.0046(7) -0.0149(7) 0.0029(6)
C16 0.0439(10) 0.0265(7) 0.0462(9) -0.0045(7) -0.0028(7) -0.0065(6)
C17 0.0447(10) 0.0316(7) 0.0334(8) -0.0114(7) 0.0008(7) -0.0122(6)
C18 0.0328(8) 0.0293(7) 0.0237(6) -0.0099(6) -0.0041(6) -0.0046(5)
C19 0.0291(7) 0.0288(6) 0.0193(6) -0.0092(6) -0.0026(5) -0.0039(5)
C20 0.0316(8) 0.0380(8) 0.0405(8) -0.0126(6) 0.0012(7) -0.0167(7)
C21 0.0352(9) 0.0490(9) 0.0476(9) -0.0188(7) -0.0009(7) -0.0171(8)
C22 0.0266(8) 0.0475(9) 0.0308(7) -0.0078(7) -0.0032(6) -0.0016(6)
C23 0.0347(9) 0.0360(8) 0.0339(8) 0.0006(7) -0.0035(7) -0.0058(6)
C24 0.0383(9) 0.0288(7) 0.0324(7) -0.0066(6) -0.0052(6) -0.0073(6)
N1 0.0251(6) 0.0233(5) 0.0266(6) -0.0070(5) 0.0006(5) -0.0080(4)
N2 0.0336(7) 0.0259(5) 0.0226(5) -0.0143(5) -0.0060(5) -0.0045(4)
O1 0.0285(5) 0.0326(5) 0.0238(5) -0.0090(4) -0.0077(4) -0.0070(4)
P1 0.02160(18) 0.02251(16) 0.01936(15) -0.00718(13) -0.00382(12) -0.00538(12)
P2 0.0297(2) 0.02590(17) 0.02158(16) -0.01021(14) -0.00453(14) -0.00654(13)

loop_
_atom_type_symbol
_atom_type_description
_atom_type_scat_dispersion_real
_atom_type_scat_dispersion_imag
_atom_type_scat_source
C C 0.0033 0.0016 'International Tables Vol C Tables 4.2.6.8 and 6.1.1.4'
H H 0.0000 0.0000 'International Tables Vol C Tables 4.2.6.8 and 6.1.1.4'
N N 0.0061 0.0033 'International Tables Vol C Tables 4.2.6.8 and 6.1.1.4'
O O 0.0106 0.0060 'International Tables Vol C Tables 4.2.6.8 and 6.1.1.4'
P P 0.1023 0.0942 'International Tables Vol C Tables 4.2.6.8 and 6.1.1.4'

loop_
_geom_angle_atom_site_label_1
_geom_angle_atom_site_label_2
_geom_angle_atom_site_label_3
_geom_angle
C6 C1 C2 119.11(13)
C6 C1 P1 119.08(10)
C2 C1 P1 121.82(10)
C3 C2 C1 120.48(14)
C3 C2 H2A 119.8
C1 C2 H2A 119.8
C4 C3 C2 119.92(14)
C4 C3 H3A 120.0
C2 C3 H3A 120.0
C5 C4 C3 120.08(14)
C5 C4 H4A 120.0
C3 C4 H4A 120.0
C4 C5 C6 120.32(15)
C4 C5 H5A 119.8
C6 C5 H5A 119.8
C5 C6 C1 120.08(14)
C5 C6 H6A 120.0
C1 C6 H6A 120.0
C12 C7 C8 119.27(13)
C12 C7 P1 117.66(10)
C8 C7 P1 122.95(10)
C9 C8 C7 120.12(13)
C9 C8 H8A 119.9
C7 C8 H8A 119.9
C10 C9 C8 120.22(14)
C10 C9 H9A 119.9
C8 C9 H9A 119.9
C9 C10 C11 120.22(14)
C9 C10 H10A 119.9
C11 C10 H10A 119.9
C10 C11 C12 120.14(14)
C10 C11 H11A 119.9
C12 C11 H11A 119.9
C11 C12 C7 120.01(13)
C11 C12 H12A 120.0
C7 C12 H12A 120.0
C18 C13 C14 118.22(13)
C18 C13 P2 124.11(10)
C14 C13 P2 117.48(10)
C15 C14 C13 120.97(14)
C15 C14 H14A 119.5
C13 C14 H14A 119.5
C16 C15 C14 120.11(14)
C16 C15 H15A 119.9
C14 C15 H15A 119.9
C15 C16 C17 119.71(15)
C15 C16 H16A 120.1
C17 C16 H16A 120.1
C16 C17 C18 120.43(14)
C16 C17 H17A 119.8
C18 C17 H17A 119.8
C17 C18 C13 120.55(13)
C17 C18 H18A 119.7
C13 C18 H18A 119.7
C20 C19 C24 118.04(14)
C20 C19 P2 125.26(11)
C24 C19 P2 116.68(11)
C21 C20 C19 120.75(14)
C21 C20 H20A 119.6
C19 C20 H20A 119.6
C22 C21 C20 120.52(15)
C22 C21 H21A 119.7
C20 C21 H21A 119.7
C21 C22 C23 119.42(15)
C21 C22 H22A 120.3
C23 C22 H22A 120.3
C24 C23 C22 120.17(14)
C24 C23 H23A 119.9
C22 C23 H23A 119.9
C23 C24 C19 121.09(14)
C23 C24 H24A 119.5
C19 C24 H24A 119.5
N2 N1 P1 112.75(9)
N2 N1 H1 117.6(14)
P1 N1 H1 114.7(14)
N1 N2 P2 114.25(9)
N1 N2 H2B 110.2(12)
P2 N2 H2B 121.8(12)
O1 P1 N1 119.35(6)
O1 P1 C7 111.77(6)
N1 P1 C7 102.73(6)
O1 P1 C1 110.99(6)
N1 P1 C1 102.73(6)
C7 P1 C1 108.36(6)
N2 P2 C19 96.79(6)
N2 P2 C13 106.30(6)
C19 P2 C13 103.11(6)

loop_
_geom_bond_atom_site_label_1
_geom_bond_atom_site_label_2
_geom_bond_distance
C1 C6 1.3874(19)
C1 C2 1.3883(18)
C1 P1 1.7967(13)
C2 C3 1.382(2)
C2 H2A 0.9500
C3 C4 1.378(2)
C3 H3A 0.9500
C4 C5 1.374(2)
C4 H4A 0.9500
C5 C6 1.384(2)
C5 H5A 0.9500
C6 H6A 0.9500
C7 C12 1.3914(19)
C7 C8 1.3916(19)
C7 P1 1.7953(14)
C8 C9 1.384(2)
C8 H8A 0.9500
C9 C10 1.375(2)
C9 H9A 0.9500
C10 C11 1.379(2)
C10 H10A 0.9500
C11 C12 1.386(2)
C11 H11A 0.9500
C12 H12A 0.9500
C13 C18 1.3915(18)
C13 C14 1.3918(19)
C13 P2 1.8304(14)
C14 C15 1.381(2)
C14 H14A 0.9500
C15 C16 1.376(2)
C15 H15A 0.9500
C16 C17 1.378(2)
C16 H16A 0.9500
C17 C18 1.383(2)
C17 H17A 0.9500
C18 H18A 0.9500
C19 C20 1.389(2)
C19 C24 1.395(2)
C19 P2 1.8283(15)
C20 C21 1.382(2)
C20 H20A 0.9500
C21 C22 1.379(2)
C21 H21A 0.9500
C22 C23 1.382(2)
C22 H22A 0.9500
C23 C24 1.378(2)
C23 H23A 0.9500
C24 H24A 0.9500
N1 N2 1.4256(16)
N1 P1 1.6561(11)
N1 H1 0.80(2)
N2 P2 1.7049(12)
N2 H2B 0.828(18)
O1 P1 1.4813(9)

loop_
_geom_hbond_atom_site_label_D
_geom_hbond_atom_site_label_H
_geom_hbond_atom_site_label_A
_geom_hbond_site_symmetry_A
_geom_hbond_distance_DH
_geom_hbond_distance_HA
_geom_hbond_distance_DA
_geom_hbond_angle_DHA
N2 H2B O1 2_665 0.828(18) 2.132(18) 2.9357(14) 163.6(17)
C10 H10A O1 1_655 0.95 2.50 3.2854(19) 140
C15 H15A Cg1 2_656 0.95 2.695 3.6125(17) 162
C17 H17A Cg2 1_545 0.95 2.906 3.7171(18) 144

loop_
_geom_torsion_atom_site_label_1
_geom_torsion_atom_site_label_2
_geom_torsion_atom_site_label_3
_geom_torsion_atom_site_label_4
_geom_torsion
C6 C1 C2 C3 0.5(2)
P1 C1 C2 C3 -179.87(12)
C1 C2 C3 C4 0.3(2)
C2 C3 C4 C5 -0.8(3)
C3 C4 C5 C6 0.5(3)
C4 C5 C6 C1 0.3(3)
C2 C1 C6 C5 -0.8(2)
P1 C1 C6 C5 179.58(13)
C12 C7 C8 C9 1.0(2)
P1 C7 C8 C9 -174.91(11)
C7 C8 C9 C10 0.2(2)
C8 C9 C10 C11 -1.0(2)
C9 C10 C11 C12 0.7(2)
C10 C11 C12 C7 0.5(2)
C8 C7 C12 C11 -1.3(2)
P1 C7 C12 C11 174.78(12)
C18 C13 C14 C15 0.1(2)
P2 C13 C14 C15 -175.06(13)
C13 C14 C15 C16 0.7(3)
C14 C15 C16 C17 -1.1(3)
C15 C16 C17 C18 0.7(3)
C16 C17 C18 C13 0.0(2)
C14 C13 C18 C17 -0.4(2)
P2 C13 C18 C17 174.35(12)
C24 C19 C20 C21 0.7(2)
P2 C19 C20 C21 179.15(12)
C19 C20 C21 C22 -0.7(2)
C20 C21 C22 C23 0.1(2)
C21 C22 C23 C24 0.5(2)
C22 C23 C24 C19 -0.4(2)
C20 C19 C24 C23 -0.1(2)
P2 C19 C24 C23 -178.73(11)
P1 N1 N2 P2 -131.01(8)
N2 N1 P1 O1 -59.52(11)
N2 N1 P1 C7 176.20(9)
N2 N1 P1 C1 63.73(10)
C12 C7 P1 O1 21.64(13)
C8 C7 P1 O1 -162.43(11)
C12 C7 P1 N1 150.79(11)
C8 C7 P1 N1 -33.28(13)
C12 C7 P1 C1 -100.97(11)
C8 C7 P1 C1 74.96(12)
C6 C1 P1 O1 -11.40(13)
C2 C1 P1 O1 169.00(11)
C6 C1 P1 N1 -140.06(11)
C2 C1 P1 N1 40.34(13)
C6 C1 P1 C7 111.69(12)
C2 C1 P1 C7 -67.91(13)
N1 N2 P2 C19 165.14(9)
N1 N2 P2 C13 -89.02(10)
C20 C19 P2 N2 97.04(13)
C24 C19 P2 N2 -84.50(11)
C20 C19 P2 C13 -11.50(14)
C24 C19 P2 C13 166.97(10)
C18 C13 P2 N2 -21.59(14)
C14 C13 P2 N2 153.23(11)
C18 C13 P2 C19 79.63(13)
C14 C13 P2 C19 -105.55(12)

_cod_database_fobs_code 1550387
